data_4108520
loop_
_publ_author_name
'Carl A. Laskowski'
'Gregory L. Hillhouse'

_publ_section_title
;
 Two-Coordinate d9 Complexes. Synthesis and Oxidation of NHC Nickel(I)
 Amides
;
_journal_name_full 'Journal of the American Chemical Society'
_journal_page_first 13846
_journal_page_last 13847
_journal_paper_doi 10.1021/ja805804s
_journal_volume 130
_journal_year 2008
_chemical_formula_sum 'C146 H140 B2 Cl8 F48 N6 Ni2 O0'
_chemical_formula_weight 3313.28
_chemical_name_systematic
; 
 ? 
;
_space_group_IT_number 2
_symmetry_cell_setting triclinic
_symmetry_space_group_name_Hall '-P 1'
_symmetry_space_group_name_H-M 'P -1'
_atom_sites_solution_hydrogens geom
_atom_sites_solution_primary direct
_atom_sites_solution_secondary difmap
_audit_creation_method SHELXL-97
_cell_angle_alpha 102.917(4)
_cell_angle_beta 101.969(4)
_cell_angle_gamma 114.548(4)
_cell_formula_units_Z 1
_cell_length_a 16.127(3)
_cell_length_b 16.608(4)
_cell_length_c 16.626(3)
_cell_measurement_temperature 100(2)
_cell_volume 3714.8(13)
_computing_structure_refinement 'SHELXL-97 (Sheldrick, 1997)'
_computing_structure_solution 'SHELXS-97 (Sheldrick, 1990)'
_diffrn_ambient_temperature 100(2)
_diffrn_measured_fraction_theta_full 0.993
_diffrn_measured_fraction_theta_max 0.993
_diffrn_radiation_monochromator graphite
_diffrn_radiation_source 'fine-focus sealed tube'
_diffrn_radiation_type MoK\a
_diffrn_radiation_wavelength 0.71073
_diffrn_reflns_av_R_equivalents 0.0866
_diffrn_reflns_av_sigmaI/netI 0.1267
_diffrn_reflns_limit_h_max 17
_diffrn_reflns_limit_h_min -17
_diffrn_reflns_limit_k_max 17
_diffrn_reflns_limit_k_min -14
_diffrn_reflns_limit_l_max 14
_diffrn_reflns_limit_l_min -17
_diffrn_reflns_number 15536
_diffrn_reflns_theta_full 22.50
_diffrn_reflns_theta_max 22.50
_diffrn_reflns_theta_min 1.44
_exptl_absorpt_coefficient_mu 0.510
_exptl_absorpt_correction_type none
_exptl_crystal_colour green
_exptl_crystal_density_diffrn 1.481
_exptl_crystal_description block
_exptl_crystal_F_000 1692
_exptl_crystal_size_max 0.6
_exptl_crystal_size_mid 0.2
_exptl_crystal_size_min 0.2
_refine_diff_density_max 1.309
_refine_diff_density_min -1.201
_refine_diff_density_rms 0.121
_refine_ls_extinction_method none
_refine_ls_goodness_of_fit_ref 1.027
_refine_ls_hydrogen_treatment mixed
_refine_ls_matrix_type full
_refine_ls_number_parameters 981
_refine_ls_number_reflns 9639
_refine_ls_number_restraints 2
_refine_ls_restrained_S_all 1.029
_refine_ls_R_factor_all 0.1504
_refine_ls_R_factor_gt 0.1048
_refine_ls_shift/su_max 0.000
_refine_ls_shift/su_mean 0.000
_refine_ls_structure_factor_coef Fsqd
_refine_ls_weighting_details 'calc w=1/[\s^2^(Fo^2^)+(0.1938P)^2^+0.0000P] where P=(Fo^2^+2Fc^2^)/3'
_refine_ls_weighting_scheme calc
_refine_ls_wR_factor_gt 0.2813
_refine_ls_wR_factor_ref 0.3071
_reflns_number_gt 5851
_reflns_number_total 9639
_reflns_threshold_expression >2sigma(I)
_cod_data_source_file ja805804s_si_002_4.cif
_cod_data_source_block carl19a
_cod_original_cell_volume 3714.7(13)
_cod_database_code 4108520

loop_
_symmetry_equiv_pos_as_xyz
'x, y, z'
'-x, -y, -z'

loop_
_atom_site_label
_atom_site_type_symbol
_atom_site_fract_x
_atom_site_fract_y
_atom_site_fract_z
_atom_site_U_iso_or_equiv
_atom_site_adp_type
_atom_site_occupancy
_atom_site_symmetry_multiplicity
_atom_site_calc_flag
_atom_site_refinement_flags
Ni1 Ni 0.56989(7) 0.59775(8) 0.63864(6) 0.0292(4) Uani 1 1 d .
N1 N 0.6292(4) 0.5807(5) 0.8105(4) 0.0261(16) Uani 1 1 d .
C1 C 0.5799(5) 0.6135(6) 0.7606(5) 0.028(2) Uani 1 1 d .
N2 N 0.5445(5) 0.6527(5) 0.8151(4) 0.0275(16) Uani 1 1 d .
C15 C 0.8401(6) 0.5676(7) 0.7669(5) 0.038(2) Uani 1 1 d .
H15A H 0.8999 0.6067 0.7614 0.046 Uiso 1 1 calc R
F432 F 0.9058(4) 0.4039(5) 0.4314(4) 0.079(2) Uani 1 1 d .
C45 C 0.8480(6) 0.2074(7) 0.1641(6) 0.038(2) Uani 1 1 d .
C2 C 0.6220(6) 0.5999(6) 0.8946(5) 0.034(2) Uani 1 1 d .
H2A H 0.6498 0.5849 0.9414 0.041 Uiso 1 1 calc R
C11 C 0.6903(6) 0.5425(6) 0.7895(5) 0.027(2) Uani 1 1 d .
C21 C 0.4998(6) 0.7103(6) 0.8034(5) 0.026(2) Uani 1 1 d .
C42 C 0.8657(6) 0.2142(6) 0.3319(6) 0.038(2) Uani 1 1 d .
H42A H 0.8713 0.2197 0.3912 0.046 Uiso 1 1 calc R
C16 C 0.7790(6) 0.6053(6) 0.7825(5) 0.031(2) Uani 1 1 d .
C43 C 0.9023(6) 0.2955(7) 0.3112(7) 0.042(2) Uani 1 1 d .
C41 C 0.8207(6) 0.1241(6) 0.2681(6) 0.033(2) Uani 1 1 d .
C3 C 0.5688(6) 0.6431(6) 0.8963(5) 0.027(2) Uani 1 1 d .
H3A H 0.5507 0.6638 0.9444 0.033 Uiso 1 1 calc R
C44 C 0.8941(6) 0.2925(7) 0.2274(7) 0.045(3) Uani 1 1 d .
H44A H 0.9201 0.3488 0.2142 0.054 Uiso 1 1 calc R
F431 F 0.9879(6) 0.4633(5) 0.3584(5) 0.095(2) Uani 1 1 d .
C431 C 0.9568(7) 0.3890(7) 0.3875(8) 0.053(3) Uani 1 1 d .
C46 C 0.8126(6) 0.1241(7) 0.1832(6) 0.039(2) Uani 1 1 d .
H46A H 0.7819 0.0653 0.1364 0.047 Uiso 1 1 calc R
C34 C 0.5936(6) 0.7312(6) 0.6461(6) 0.037(2) Uani 1 1 d .
H34A H 0.6309 0.7830 0.7045 0.045 Uiso 1 1 calc R
C53 C 0.5061(7) -0.0395(6) 0.2771(6) 0.037(2) Uani 1 1 d .
C24 C 0.4166(7) 0.8222(7) 0.7857(5) 0.039(2) Uani 1 1 d .
H24A H 0.3883 0.8611 0.7769 0.047 Uiso 1 1 calc R
C163 C 0.8517(6) 0.7636(7) 0.9014(5) 0.042(2) Uani 1 1 d .
H16A H 0.8020 0.7333 0.9262 0.063 Uiso 1 1 calc R
H16B H 0.8662 0.8292 0.9121 0.063 Uiso 1 1 calc R
H16C H 0.9107 0.7621 0.9291 0.063 Uiso 1 1 calc R
C51 C 0.6599(6) -0.0161(6) 0.2557(5) 0.029(2) Uani 1 1 d .
C35 C 0.4981(7) 0.7131(6) 0.6004(5) 0.041(2) Uani 1 1 d .
H35A H 0.4680 0.7415 0.6310 0.049 Uiso 1 1 calc R
F433 F 1.0384(5) 0.4000(5) 0.4381(5) 0.098(3) Uani 1 1 d .
C56 C 0.6015(6) -0.0717(6) 0.1663(5) 0.030(2) Uani 1 1 d .
H56A H 0.6327 -0.0840 0.1263 0.036 Uiso 1 1 calc R
C26 C 0.3985(6) 0.6689(6) 0.7757(5) 0.033(2) Uani 1 1 d .
C55 C 0.5021(6) -0.1088(6) 0.1345(5) 0.028(2) Uani 1 1 d .
C222 C 0.7262(7) 0.9413(7) 0.8460(6) 0.048(3) Uani 1 1 d .
H22A H 0.7088 0.9230 0.7821 0.072 Uiso 1 1 calc R
H22B H 0.7959 0.9651 0.8726 0.072 Uiso 1 1 calc R
H22C H 0.7102 0.9908 0.8682 0.072 Uiso 1 1 calc R
C123 C 0.5159(7) 0.2893(7) 0.7180(6) 0.052(3) Uani 1 1 d .
H12A H 0.4997 0.3003 0.6627 0.078 Uiso 1 1 calc R
H12B H 0.4561 0.2498 0.7269 0.078 Uiso 1 1 calc R
H12C H 0.5549 0.2573 0.7156 0.078 Uiso 1 1 calc R
C14 C 0.8164(7) 0.4764(7) 0.7595(5) 0.041(2) Uani 1 1 d .
H14A H 0.8581 0.4522 0.7471 0.049 Uiso 1 1 calc R
C261 C 0.3345(6) 0.5678(6) 0.7668(6) 0.039(2) Uani 1 1 d .
H26A H 0.3707 0.5320 0.7584 0.047 Uiso 1 1 calc R
C54 C 0.4540(6) -0.0931(6) 0.1926(6) 0.035(2) Uani 1 1 d .
H54A H 0.3855 -0.1199 0.1724 0.041 Uiso 1 1 calc R
C22 C 0.5602(6) 0.8079(6) 0.8268(5) 0.027(2) Uani 1 1 d .
F533 F 0.4315(11) 0.0385(10) 0.3354(8) 0.203(7) Uani 1 1 d .
C361 C 0.3580(7) 0.6528(7) 0.4636(5) 0.041(2) Uani 1 1 d .
H36A H 0.3356 0.6079 0.4027 0.049 Uiso 1 1 calc R
C12 C 0.6644(6) 0.4513(6) 0.7842(5) 0.034(2) Uani 1 1 d .
C363 C 0.3797(7) 0.7485(8) 0.4570(7) 0.057(3) Uani 1 1 d .
H36B H 0.3230 0.7426 0.4151 0.086 Uiso 1 1 calc R
H36C H 0.4352 0.7719 0.4367 0.086 Uiso 1 1 calc R
H36D H 0.3948 0.7929 0.5147 0.086 Uiso 1 1 calc R
C52 C 0.6077(6) 0.0004(6) 0.3089(6) 0.035(2) Uani 1 1 d .
H52A H 0.6420 0.0399 0.3687 0.042 Uiso 1 1 calc R
C262 C 0.3116(8) 0.5672(7) 0.8527(6) 0.059(3) Uani 1 1 d .
H26B H 0.3721 0.6028 0.9028 0.088 Uiso 1 1 calc R
H26C H 0.2776 0.5019 0.8508 0.088 Uiso 1 1 calc R
H26D H 0.2704 0.5965 0.8588 0.088 Uiso 1 1 calc R
C122 C 0.5972(8) 0.3699(8) 0.8827(7) 0.064(3) Uani 1 1 d .
H12D H 0.6292 0.4307 0.9307 0.095 Uiso 1 1 calc R
H12E H 0.6401 0.3420 0.8844 0.095 Uiso 1 1 calc R
H12F H 0.5369 0.3273 0.8890 0.095 Uiso 1 1 calc R
C531 C 0.4558(7) -0.0231(8) 0.3390(7) 0.049(3) Uani 1 1 d .
C13 C 0.7317(7) 0.4204(7) 0.7700(5) 0.044(3) Uani 1 1 d .
H13A H 0.7175 0.3582 0.7677 0.053 Uiso 1 1 calc R
C121 C 0.5740(7) 0.3850(6) 0.7947(6) 0.043(2) Uani 1 1 d .
H12G H 0.5320 0.4153 0.7958 0.052 Uiso 1 1 calc R
C31 C 0.4896(6) 0.5998(6) 0.4757(5) 0.036(2) Uani 1 1 d .
C162 C 0.8891(6) 0.7582(6) 0.7626(5) 0.035(2) Uani 1 1 d .
H16D H 0.8668 0.7214 0.7002 0.053 Uiso 1 1 calc R
H16E H 0.9507 0.7625 0.7926 0.053 Uiso 1 1 calc R
H16F H 0.8983 0.8218 0.7694 0.053 Uiso 1 1 calc R
F531 F 0.5102(7) 0.0116(9) 0.4245(6) 0.156(5) Uani 1 1 d .
C362 C 0.2762(8) 0.6177(9) 0.4983(8) 0.074(4) Uani 1 1 d .
H36E H 0.2572 0.5525 0.4950 0.110 Uiso 1 1 calc R
H36F H 0.2209 0.6200 0.4632 0.110 Uiso 1 1 calc R
H36G H 0.2969 0.6577 0.5595 0.110 Uiso 1 1 calc R
C25 C 0.3589(7) 0.7291(7) 0.7669(5) 0.039(2) Uani 1 1 d .
H25A H 0.2906 0.7038 0.7474 0.047 Uiso 1 1 calc R
C221 C 0.6691(6) 0.8545(6) 0.8699(5) 0.033(2) Uani 1 1 d .
H22D H 0.6903 0.8068 0.8511 0.040 Uiso 1 1 calc R
C32 C 0.5925(6) 0.6263(6) 0.5189(5) 0.030(2) Uani 1 1 d .
C161 C 0.8144(6) 0.7104(6) 0.8022(5) 0.034(2) Uani 1 1 d .
H16G H 0.7566 0.7167 0.7765 0.041 Uiso 1 1 calc R
C23 C 0.5162(7) 0.8617(7) 0.8176(5) 0.038(2) Uani 1 1 d .
H23A H 0.5552 0.9280 0.8335 0.046 Uiso 1 1 calc R
C36 C 0.4493(6) 0.6565(6) 0.5145(5) 0.034(2) Uani 1 1 d .
F551 F 0.4874(3) -0.2103(4) 0.0035(3) 0.0488(14) Uani 1 1 d .
F552 F 0.3560(3) -0.2253(4) 0.0234(3) 0.0471(14) Uani 1 1 d .
F451 F 0.7541(4) 0.1309(4) 0.0116(3) 0.0519(14) Uani 1 1 d .
F553 F 0.4444(4) -0.1059(4) -0.0060(3) 0.0572(15) Uani 1 1 d .
C72 C 0.9220(6) 0.0980(6) 0.4394(6) 0.040(2) Uani 1 1 d .
H72A H 0.9618 0.1358 0.4131 0.048 Uiso 1 1 calc R
N3 N 0.4368(6) 0.5239(5) 0.4042(4) 0.0303(17) Uani 1 1 d .
C62 C 0.7448(6) -0.1477(6) 0.2131(5) 0.030(2) Uani 1 1 d .
H62A H 0.6885 -0.1689 0.2296 0.036 Uiso 1 1 calc R
F452 F 0.9030(5) 0.1775(8) 0.0447(4) 0.119(4) Uani 1 1 d .
C61 C 0.8021(6) -0.0510(6) 0.2324(5) 0.027(2) Uani 1 1 d .
C66 C 0.8854(6) -0.0262(6) 0.2088(5) 0.035(2) Uani 1 1 d .
H66A H 0.9283 0.0388 0.2223 0.042 Uiso 1 1 calc R
C322 C 0.6496(6) 0.6293(6) 0.3907(5) 0.040(2) Uani 1 1 d .
H32A H 0.5842 0.6091 0.3525 0.060 Uiso 1 1 calc R
H32B H 0.6822 0.6046 0.3568 0.060 Uiso 1 1 calc R
H32C H 0.6865 0.6984 0.4142 0.060 Uiso 1 1 calc R
F453 F 0.8487(5) 0.2765(5) 0.0535(4) 0.097(3) Uani 1 1 d .
C76 C 0.7711(6) -0.0187(6) 0.4322(5) 0.032(2) Uani 1 1 d .
H76A H 0.7043 -0.0621 0.4020 0.039 Uiso 1 1 calc R
C71 C 0.8223(6) 0.0362(6) 0.3900(5) 0.033(2) Uani 1 1 d .
C321 C 0.6431(6) 0.5912(7) 0.4668(5) 0.036(2) Uani 1 1 d .
H32D H 0.6041 0.5208 0.4412 0.043 Uiso 1 1 calc R
C33 C 0.6458(6) 0.7017(6) 0.5989(5) 0.034(2) Uani 1 1 d .
H33A H 0.7182 0.7351 0.6209 0.041 Uiso 1 1 calc R
C75 C 0.8125(6) -0.0138(6) 0.5168(5) 0.036(2) Uani 1 1 d .
C74 C 0.9103(6) 0.0513(6) 0.5635(6) 0.045(3) Uani 1 1 d .
H74A H 0.9388 0.0573 0.6221 0.054 Uiso 1 1 calc R
C323 C 0.7472(6) 0.6178(7) 0.5226(6) 0.046(3) Uani 1 1 d .
H32E H 0.7443 0.5946 0.5718 0.069 Uiso 1 1 calc R
H32F H 0.7880 0.6866 0.5452 0.069 Uiso 1 1 calc R
H32G H 0.7748 0.5889 0.4859 0.069 Uiso 1 1 calc R
C451 C 0.8378(7) 0.1984(8) 0.0693(7) 0.050(3) Uani 1 1 d .
C73 C 0.9638(6) 0.1055(6) 0.5243(6) 0.042(2) Uani 1 1 d .
C551 C 0.4469(6) -0.1629(6) 0.0398(6) 0.036(2) Uani 1 1 d .
B1 B 0.7762(7) 0.0254(7) 0.2876(6) 0.034(2) Uani 1 1 d .
C263 C 0.2404(7) 0.5182(8) 0.6912(6) 0.058(3) Uani 1 1 d .
H26E H 0.2538 0.5223 0.6370 0.087 Uiso 1 1 calc R
H26F H 0.2008 0.5482 0.7019 0.087 Uiso 1 1 calc R
H26G H 0.2054 0.4517 0.6855 0.087 Uiso 1 1 calc R
C731 C 1.0682(9) 0.1750(10) 0.5713(9) 0.080(4) Uani 1 1 d .
F651 F 1.0779(4) 0.0032(5) 0.2171(3) 0.069(2) Uani 1 1 d .
F652 F 0.9995(4) -0.0091(4) 0.0908(4) 0.0646(17) Uani 1 1 d .
F631 F 0.6859(5) -0.3389(4) 0.2183(3) 0.075(2) Uani 1 1 d .
F752 F 0.6713(4) -0.1450(5) 0.5054(4) 0.087(2) Uani 1 1 d .
F632 F 0.6097(5) -0.3464(4) 0.0954(4) 0.078(2) Uani 1 1 d .
F751 F 0.7985(5) -0.1138(6) 0.5978(5) 0.109(3) Uani 1 1 d .
C223 C 0.6985(6) 0.8882(7) 0.9706(5) 0.044(2) Uani 1 1 d .
H22E H 0.6677 0.8341 0.9889 0.066 Uiso 1 1 calc R
H22F H 0.6773 0.9343 0.9903 0.066 Uiso 1 1 calc R
H22G H 0.7691 0.9177 0.9967 0.066 Uiso 1 1 calc R
C64 C 0.8508(6) -0.1851(6) 0.1479(5) 0.034(2) Uani 1 1 d .
H64A H 0.8672 -0.2299 0.1197 0.040 Uiso 1 1 calc R
F753 F 0.7416(7) -0.0284(6) 0.6249(5) 0.124(3) Uani 1 1 d .
C65 C 0.9084(6) -0.0917(6) 0.1669(5) 0.031(2) Uani 1 1 d .
C63 C 0.7675(6) -0.2147(6) 0.1701(5) 0.033(2) Uani 1 1 d .
C651 C 0.9973(7) -0.0563(7) 0.1459(6) 0.047(3) Uani 1 1 d .
C631 C 0.7023(8) -0.3166(7) 0.1505(8) 0.051(3) Uani 1 1 d .
C751 C 0.7530(7) -0.0735(8) 0.5595(6) 0.053(3) Uani 1 1 d .
F633 F 0.7209(5) -0.3751(4) 0.1010(4) 0.078(2) Uani 1 1 d .
F653 F 1.0149(4) -0.1255(5) 0.1072(4) 0.078(2) Uani 1 1 d .
F731 F 1.1151(6) 0.1445(6) 0.6151(6) 0.123(3) Uani 1 1 d .
F532 F 0.3885(7) -0.0960(6) 0.3410(6) 0.152(5) Uani 1 1 d .
F733 F 1.0999(11) 0.2536(12) 0.5627(11) 0.068(9) Uani 0.43(2) 1 d P
F734 F 1.1217(6) 0.1739(9) 0.5118(9) 0.079(6) Uani 0.57(2) 1 d P
H H 0.377(6) 0.518(5) 0.377(5) 0.02(2) Uiso 1 1 d .
F732 F 1.0803(8) 0.2401(12) 0.6345(17) 0.336(17) Uani 1 1 d .
Cl96 Cl 0.8259(4) 0.2500(4) 0.8370(4) 0.156(2) Uani 1 1 d D
Cl97 Cl 0.8685(7) 0.2625(7) 0.6671(9) 0.340(7) Uani 1 1 d D
C998 C 0.8979(17) 0.2124(13) 0.7632(8) 0.27(2) Uani 1 1 d D
H99C H 0.9683 0.2437 0.7958 0.328 Uiso 1 1 calc R
H99D H 0.8716 0.1432 0.7405 0.328 Uiso 1 1 calc R
Cl99 Cl 0.1253(5) 0.4117(5) 0.9945(3) 0.184(3) Uani 1 1 d .
Cl98 Cl 0.0504(8) 0.4755(11) 0.8575(15) 0.519(15) Uani 1 1 d .
C999 C 0.1258(11) 0.5270(14) 0.9811(11) 0.129(7) Uani 1 1 d .
H99A H 0.0937 0.5499 1.0180 0.155 Uiso 1 1 calc R
H99B H 0.1921 0.5782 0.9942 0.155 Uiso 1 1 calc R

loop_
_atom_site_aniso_label
_atom_site_aniso_U_11
_atom_site_aniso_U_22
_atom_site_aniso_U_33
_atom_site_aniso_U_23
_atom_site_aniso_U_13
_atom_site_aniso_U_12
Ni1 0.0266(6) 0.0382(7) 0.0124(6) 0.0124(5) 0.0034(5) 0.0064(5)
N1 0.019(4) 0.039(4) 0.018(4) 0.019(3) 0.003(3) 0.010(3)
C1 0.015(4) 0.029(5) 0.026(5) 0.009(4) 0.004(4) 0.000(4)
N2 0.025(4) 0.035(4) 0.026(4) 0.016(3) 0.011(3) 0.014(3)
C15 0.025(5) 0.050(6) 0.029(5) 0.016(4) 0.004(4) 0.011(5)
F432 0.062(4) 0.072(4) 0.080(5) -0.008(4) 0.031(4) 0.028(4)
C45 0.025(5) 0.045(6) 0.041(6) 0.025(5) 0.011(4) 0.008(5)
C2 0.037(5) 0.052(6) 0.010(4) 0.016(4) 0.012(4) 0.013(5)
C11 0.028(5) 0.037(5) 0.016(4) 0.013(4) 0.004(4) 0.016(4)
C21 0.027(5) 0.043(5) 0.013(4) 0.015(4) 0.011(4) 0.018(4)
C42 0.039(5) 0.049(6) 0.039(5) 0.024(5) 0.019(5) 0.026(5)
C16 0.018(4) 0.047(6) 0.021(4) 0.016(4) 0.002(4) 0.009(4)
C43 0.031(5) 0.043(6) 0.064(7) 0.024(5) 0.028(5) 0.019(5)
C41 0.027(5) 0.042(6) 0.036(5) 0.022(5) 0.015(4) 0.017(4)
C3 0.031(5) 0.051(6) 0.010(4) 0.022(4) 0.012(4) 0.021(5)
C44 0.028(5) 0.043(6) 0.077(8) 0.037(6) 0.030(5) 0.015(5)
F431 0.120(6) 0.050(4) 0.094(5) 0.024(4) 0.048(5) 0.019(4)
C431 0.036(6) 0.050(7) 0.074(8) 0.024(6) 0.024(6) 0.018(5)
C46 0.029(5) 0.043(6) 0.038(5) 0.014(5) 0.009(4) 0.011(4)
C34 0.041(6) 0.033(5) 0.029(5) 0.020(4) 0.009(5) 0.007(4)
C53 0.042(6) 0.041(6) 0.054(7) 0.031(5) 0.034(5) 0.026(5)
C24 0.044(6) 0.061(7) 0.030(5) 0.032(5) 0.019(5) 0.029(6)
C163 0.037(5) 0.049(6) 0.028(5) 0.013(4) 0.009(4) 0.012(5)
C51 0.038(5) 0.031(5) 0.023(5) 0.014(4) 0.014(4) 0.018(4)
C35 0.044(6) 0.044(6) 0.023(5) 0.019(4) 0.010(5) 0.007(5)
F433 0.065(4) 0.074(5) 0.099(6) -0.028(4) -0.021(4) 0.037(4)
C56 0.031(5) 0.038(5) 0.031(5) 0.021(4) 0.021(4) 0.016(4)
C26 0.026(5) 0.055(6) 0.023(5) 0.025(4) 0.009(4) 0.017(5)
C55 0.029(5) 0.028(5) 0.032(5) 0.018(4) 0.012(4) 0.013(4)
C222 0.040(6) 0.047(6) 0.024(5) 0.006(4) 0.008(4) -0.003(5)
C123 0.048(6) 0.049(6) 0.041(6) 0.021(5) 0.014(5) 0.006(5)
C14 0.035(6) 0.056(7) 0.025(5) 0.012(5) -0.001(4) 0.021(5)
C261 0.024(5) 0.046(6) 0.042(6) 0.018(5) 0.009(4) 0.012(4)
C54 0.035(5) 0.039(5) 0.044(6) 0.021(5) 0.021(5) 0.023(5)
C22 0.026(5) 0.041(5) 0.009(4) 0.012(4) 0.008(4) 0.011(4)
F533 0.403(18) 0.315(14) 0.270(13) 0.260(13) 0.313(14) 0.335(15)
C361 0.051(6) 0.058(6) 0.016(4) 0.019(4) 0.009(4) 0.027(5)
C12 0.036(5) 0.043(6) 0.019(4) 0.009(4) 0.006(4) 0.018(5)
C363 0.046(6) 0.070(8) 0.051(6) 0.027(6) 0.010(5) 0.025(6)
C52 0.041(6) 0.030(5) 0.034(5) 0.015(4) 0.017(4) 0.014(4)
C262 0.079(8) 0.048(7) 0.050(6) 0.032(5) 0.028(6) 0.021(6)
C122 0.069(7) 0.067(8) 0.057(7) 0.044(6) 0.025(6) 0.023(6)
C531 0.044(6) 0.061(7) 0.055(7) 0.021(6) 0.029(6) 0.030(6)
C13 0.057(7) 0.043(6) 0.022(5) 0.007(4) -0.008(5) 0.027(6)
C121 0.052(6) 0.044(6) 0.040(6) 0.027(5) 0.017(5) 0.023(5)
C31 0.035(5) 0.049(6) 0.015(5) 0.023(5) 0.006(4) 0.007(5)
C162 0.018(4) 0.039(5) 0.030(5) 0.010(4) 0.001(4) 0.003(4)
F531 0.124(7) 0.257(13) 0.088(7) 0.018(7) 0.072(6) 0.098(8)
C362 0.055(7) 0.088(9) 0.068(8) 0.043(7) 0.009(6) 0.023(7)
C25 0.033(5) 0.059(7) 0.028(5) 0.029(5) 0.012(4) 0.018(5)
C221 0.028(5) 0.043(5) 0.018(4) 0.010(4) 0.005(4) 0.009(4)
C32 0.025(5) 0.036(5) 0.014(4) 0.012(4) 0.001(4) 0.004(4)
C161 0.025(5) 0.049(6) 0.025(5) 0.012(4) 0.004(4) 0.019(4)
C23 0.041(6) 0.039(6) 0.029(5) 0.016(4) 0.017(4) 0.011(5)
C36 0.038(5) 0.032(5) 0.019(5) 0.013(4) 0.006(4) 0.007(4)
F551 0.034(3) 0.066(4) 0.036(3) 0.005(3) 0.008(2) 0.024(3)
F552 0.031(3) 0.054(3) 0.053(3) 0.024(3) 0.010(3) 0.018(3)
F451 0.050(4) 0.061(4) 0.043(3) 0.023(3) 0.009(3) 0.026(3)
F553 0.053(3) 0.063(4) 0.049(3) 0.034(3) 0.007(3) 0.019(3)
C72 0.029(5) 0.043(6) 0.045(6) 0.023(5) 0.016(5) 0.009(5)
N3 0.030(4) 0.040(5) 0.011(4) 0.015(4) 0.002(3) 0.008(4)
C62 0.037(5) 0.041(6) 0.019(4) 0.022(4) 0.010(4) 0.019(5)
F452 0.072(5) 0.293(12) 0.054(4) 0.103(6) 0.044(4) 0.110(6)
C61 0.026(5) 0.038(5) 0.015(4) 0.016(4) 0.003(4) 0.012(4)
C66 0.027(5) 0.042(6) 0.013(4) 0.007(4) -0.002(4) 0.002(4)
C322 0.032(5) 0.052(6) 0.017(4) 0.015(4) 0.006(4) 0.004(5)
F453 0.107(6) 0.062(4) 0.063(4) 0.039(4) -0.006(4) -0.004(4)
C76 0.032(5) 0.037(5) 0.019(4) 0.011(4) 0.008(4) 0.008(4)
C71 0.030(5) 0.031(5) 0.025(5) 0.004(4) 0.008(4) 0.008(4)
C321 0.020(4) 0.049(6) 0.020(4) 0.015(4) 0.001(4) 0.001(4)
C33 0.028(5) 0.052(6) 0.015(4) 0.018(4) 0.002(4) 0.013(5)
C75 0.039(5) 0.038(5) 0.024(5) 0.013(4) 0.008(4) 0.012(5)
C74 0.041(6) 0.047(6) 0.024(5) 0.013(5) 0.000(5) 0.006(5)
C323 0.034(5) 0.068(7) 0.031(5) 0.027(5) 0.008(4) 0.018(5)
C451 0.040(6) 0.075(8) 0.053(7) 0.047(6) 0.022(6) 0.028(6)
C73 0.034(5) 0.039(6) 0.040(6) 0.019(5) 0.007(5) 0.005(5)
C551 0.022(5) 0.042(6) 0.044(6) 0.019(5) 0.015(4) 0.011(5)
B1 0.040(6) 0.037(6) 0.017(5) 0.008(4) 0.007(5) 0.015(5)
C263 0.040(6) 0.058(7) 0.045(6) 0.012(5) 0.004(5) 0.005(5)
C731 0.052(8) 0.064(9) 0.050(8) 0.022(7) -0.034(7) -0.014(7)
F651 0.027(3) 0.106(5) 0.037(3) 0.001(3) 0.010(3) 0.012(3)
F652 0.048(3) 0.091(5) 0.048(3) 0.036(3) 0.031(3) 0.015(3)
F631 0.110(5) 0.058(4) 0.019(3) 0.026(3) 0.016(3) 0.003(4)
F752 0.055(4) 0.097(5) 0.042(3) 0.046(4) -0.004(3) -0.023(4)
F632 0.071(4) 0.060(4) 0.066(4) 0.025(3) 0.010(4) 0.003(3)
F751 0.070(5) 0.129(7) 0.102(6) 0.092(6) 0.005(4) 0.011(5)
C223 0.038(5) 0.069(7) 0.019(5) 0.015(5) 0.006(4) 0.023(5)
C64 0.040(5) 0.046(6) 0.020(4) 0.015(4) 0.012(4) 0.023(5)
F753 0.161(8) 0.110(6) 0.098(6) 0.029(5) 0.110(6) 0.035(6)
C65 0.023(5) 0.049(6) 0.013(4) 0.009(4) 0.001(4) 0.015(5)
C63 0.037(5) 0.045(6) 0.026(5) 0.025(4) 0.007(4) 0.022(5)
C651 0.034(6) 0.057(7) 0.033(6) 0.005(5) 0.014(5) 0.012(5)
C631 0.051(7) 0.044(7) 0.071(8) 0.029(6) 0.034(6) 0.024(6)
C751 0.039(6) 0.068(7) 0.020(5) 0.015(5) 0.009(5) -0.001(6)
F633 0.109(5) 0.048(4) 0.066(4) 0.020(3) 0.043(4) 0.024(4)
F653 0.053(4) 0.077(5) 0.090(5) 0.004(4) 0.045(4) 0.022(3)
F731 0.080(5) 0.106(7) 0.106(6) 0.019(5) -0.047(5) 0.022(5)
F532 0.163(8) 0.087(6) 0.159(8) -0.001(6) 0.146(8) -0.001(6)
F733 0.029(9) 0.040(12) 0.078(13) 0.044(10) -0.022(8) -0.025(7)
F734 0.014(6) 0.073(10) 0.122(12) 0.047(8) 0.016(6) -0.006(5)
F732 0.057(7) 0.151(14) 0.51(3) -0.18(2) -0.063(14) 0.022(8)
Cl96 0.127(4) 0.145(5) 0.130(4) 0.010(3) 0.012(3) 0.042(3)
Cl97 0.223(9) 0.236(10) 0.497(18) -0.001(10) 0.025(10) 0.164(8)
C998 0.55(5) 0.094(14) 0.021(7) 0.019(8) 0.035(16) 0.05(2)
Cl99 0.213(6) 0.177(6) 0.102(4) 0.051(4) 0.009(4) 0.062(5)
Cl98 0.181(9) 0.368(18) 0.97(4) 0.42(2) 0.077(16) 0.065(10)
C999 0.065(9) 0.21(2) 0.108(13) 0.085(13) 0.006(9) 0.059(11)

loop_
_atom_type_symbol
_atom_type_description
_atom_type_scat_dispersion_real
_atom_type_scat_dispersion_imag
_atom_type_scat_source
C C 0.0033 0.0016 'International Tables Vol C Tables 4.2.6.8 and 6.1.1.4'
H H 0.0000 0.0000 'International Tables Vol C Tables 4.2.6.8 and 6.1.1.4'
B B 0.0013 0.0007 'International Tables Vol C Tables 4.2.6.8 and 6.1.1.4'
N N 0.0061 0.0033 'International Tables Vol C Tables 4.2.6.8 and 6.1.1.4'
O O 0.0106 0.0060 'International Tables Vol C Tables 4.2.6.8 and 6.1.1.4'
F F 0.0171 0.0103 'International Tables Vol C Tables 4.2.6.8 and 6.1.1.4'
Ni Ni 0.3393 1.1124 'International Tables Vol C Tables 4.2.6.8 and 6.1.1.4'
Cl Cl 0.1484 0.1585 'International Tables Vol C Tables 4.2.6.8 and 6.1.1.4'

loop_
_geom_angle_atom_site_label_1
_geom_angle_atom_site_label_2
_geom_angle_atom_site_label_3
_geom_angle
_geom_angle_site_symmetry_1
_geom_angle_site_symmetry_3
N3 Ni1 C1 102.5(3) 2_666 .
N3 Ni1 C33 119.5(3) 2_666 .
C1 Ni1 C33 123.9(3) . .
N3 Ni1 C34 159.2(3) 2_666 .
C1 Ni1 C34 96.8(3) . .
C33 Ni1 C34 40.8(3) . .
N3 Ni1 C32 90.9(3) 2_666 .
C1 Ni1 C32 162.3(3) . .
C33 Ni1 C32 38.4(3) . .
C34 Ni1 C32 68.7(3) . .
C1 N1 C2 110.0(7) . .
C1 N1 C11 128.5(6) . .
C2 N1 C11 121.0(7) . .
N2 C1 N1 104.3(6) . .
N2 C1 Ni1 133.0(6) . .
N1 C1 Ni1 122.7(6) . .
C1 N2 C3 111.1(7) . .
C1 N2 C21 129.0(7) . .
C3 N2 C21 119.4(6) . .
C14 C15 C16 122.2(9) . .
C44 C45 C46 121.6(9) . .
C44 C45 C451 120.7(9) . .
C46 C45 C451 117.6(9) . .
C3 C2 N1 106.8(7) . .
C12 C11 C16 123.9(8) . .
C12 C11 N1 118.8(7) . .
C16 C11 N1 117.1(7) . .
C26 C21 C22 122.4(8) . .
C26 C21 N2 119.3(7) . .
C22 C21 N2 118.2(7) . .
C43 C42 C41 121.9(9) . .
C15 C16 C11 115.9(8) . .
C15 C16 C161 120.0(7) . .
C11 C16 C161 123.5(7) . .
C44 C43 C42 122.0(9) . .
C44 C43 C431 121.2(9) . .
C42 C43 C431 116.7(9) . .
C46 C41 C42 114.2(8) . .
C46 C41 B1 121.1(8) . .
C42 C41 B1 124.6(7) . .
C2 C3 N2 107.9(7) . .
C45 C44 C43 117.7(9) . .
F432 C431 F433 112.0(10) . .
F432 C431 F431 104.2(9) . .
F433 C431 F431 102.9(8) . .
F432 C431 C43 114.1(8) . .
F433 C431 C43 111.9(9) . .
F431 C431 C43 111.0(9) . .
C41 C46 C45 122.5(9) . .
C33 C34 C35 119.9(8) . .
C33 C34 Ni1 67.5(5) . .
C35 C34 Ni1 101.8(6) . .
C54 C53 C52 121.6(8) . .
C54 C53 C531 119.4(8) . .
C52 C53 C531 119.0(9) . .
C25 C24 C23 120.7(9) . .
C52 C51 C56 113.8(7) . .
C52 C51 B1 125.4(7) . .
C56 C51 B1 120.8(7) . .
C36 C35 C34 122.2(9) . .
C55 C56 C51 123.9(7) . .
C21 C26 C25 116.7(8) . .
C21 C26 C261 122.2(8) . .
C25 C26 C261 120.6(8) . .
C56 C55 C54 119.2(8) . .
C56 C55 C551 120.6(7) . .
C54 C55 C551 120.2(7) . .
C15 C14 C13 119.3(9) . .
C263 C261 C26 113.5(8) . .
C263 C261 C262 108.6(8) . .
C26 C261 C262 108.8(7) . .
C53 C54 C55 119.1(8) . .
C23 C22 C21 117.3(7) . .
C23 C22 C221 120.3(8) . .
C21 C22 C221 122.1(8) . .
C362 C361 C36 114.7(7) . .
C362 C361 C363 110.3(9) . .
C36 C361 C363 110.2(8) . .
C11 C12 C13 115.9(8) . .
C11 C12 C121 125.2(8) . .
C13 C12 C121 118.9(9) . .
C51 C52 C53 122.4(8) . .
F533 C531 F532 111.9(11) . .
F533 C531 F531 100.6(11) . .
F532 C531 F531 97.0(10) . .
F533 C531 C53 114.5(9) . .
F532 C531 C53 115.8(9) . .
F531 C531 C53 114.7(9) . .
C14 C13 C12 122.8(9) . .
C12 C121 C122 110.6(8) . .
C12 C121 C123 112.9(7) . .
C122 C121 C123 110.7(8) . .
N3 C31 C36 122.0(8) . .
N3 C31 C32 118.6(8) . .
C36 C31 C32 119.4(7) . .
C24 C25 C26 121.1(8) . .
C22 C221 C223 111.2(7) . .
C22 C221 C222 113.8(7) . .
C223 C221 C222 106.8(7) . .
C33 C32 C321 120.3(7) . .
C33 C32 C31 118.5(8) . .
C321 C32 C31 119.2(7) . .
C33 C32 Ni1 62.5(4) . .
C321 C32 Ni1 125.3(6) . .
C31 C32 Ni1 94.5(5) . .
C162 C161 C16 115.5(7) . .
C162 C161 C163 110.0(7) . .
C16 C161 C163 111.0(7) . .
C22 C23 C24 121.7(8) . .
C35 C36 C31 116.5(8) . .
C35 C36 C361 121.0(8) . .
C31 C36 C361 122.5(7) . .
C73 C72 C71 122.9(8) . .
C31 N3 Ni1 135.5(7) . 2_666
C61 C62 C63 122.1(8) . .
C62 C61 C66 114.8(8) . .
C62 C61 B1 120.5(7) . .
C66 C61 B1 124.3(7) . .
C65 C66 C61 123.3(8) . .
C71 C76 C75 123.5(8) . .
C76 C71 C72 114.4(8) . .
C76 C71 B1 123.7(7) . .
C72 C71 B1 121.6(7) . .
C32 C321 C322 110.8(8) . .
C32 C321 C323 113.3(7) . .
C322 C321 C323 108.6(7) . .
C32 C33 C34 117.7(8) . .
C32 C33 Ni1 79.0(5) . .
C34 C33 Ni1 71.7(5) . .
C76 C75 C74 119.3(8) . .
C76 C75 C751 120.9(8) . .
C74 C75 C751 119.7(8) . .
C73 C74 C75 119.3(8) . .
F451 C451 F453 105.1(8) . .
F451 C451 F452 103.9(9) . .
F453 C451 F452 107.2(9) . .
F451 C451 C45 114.9(8) . .
F453 C451 C45 113.0(9) . .
F452 C451 C45 111.9(8) . .
C74 C73 C72 120.5(8) . .
C74 C73 C731 121.0(9) . .
C72 C73 C731 118.5(9) . .
F552 C551 F551 106.8(7) . .
F552 C551 F553 106.5(7) . .
F551 C551 F553 105.8(7) . .
F552 C551 C55 113.7(7) . .
F551 C551 C55 111.7(7) . .
F553 C551 C55 111.8(7) . .
C51 B1 C41 106.0(7) . .
C51 B1 C61 109.6(7) . .
C41 B1 C61 111.4(7) . .
C51 B1 C71 113.0(7) . .
C41 B1 C71 114.1(7) . .
C61 B1 C71 102.9(7) . .
F732 C731 F733 65.2(16) . .
F732 C731 F731 96.7(16) . .
F733 C731 F731 127.7(12) . .
F732 C731 F734 131.3(16) . .
F733 C731 F734 73.4(14) . .
F731 C731 F734 88.6(13) . .
F732 C731 C73 112.0(16) . .
F733 C731 C73 118.2(12) . .
F731 C731 C73 114.1(11) . .
F734 C731 C73 109.6(10) . .
C65 C64 C63 119.2(8) . .
C64 C65 C66 120.6(8) . .
C64 C65 C651 121.7(8) . .
C66 C65 C651 117.6(8) . .
C64 C63 C62 119.8(8) . .
C64 C63 C631 121.0(8) . .
C62 C63 C631 119.2(8) . .
F652 C651 F653 104.2(8) . .
F652 C651 F651 105.1(8) . .
F653 C651 F651 105.1(8) . .
F652 C651 C65 114.8(8) . .
F653 C651 C65 113.3(8) . .
F651 C651 C65 113.4(7) . .
F633 C631 F631 112.2(9) . .
F633 C631 F632 97.7(9) . .
F631 C631 F632 102.5(8) . .
F633 C631 C63 115.7(8) . .
F631 C631 C63 114.9(9) . .
F632 C631 C63 111.6(8) . .
F753 C751 F752 111.5(9) . .
F753 C751 F751 100.4(9) . .
F752 C751 F751 103.4(9) . .
F753 C751 C75 114.9(10) . .
F752 C751 C75 114.2(7) . .
F751 C751 C75 110.9(9) . .
C731 F733 F732 57.3(10) . .
C731 F733 F734 59.0(13) . .
F732 F733 F734 111.6(15) . .
C731 F734 F733 47.6(9) . .
C731 F732 F733 57.4(15) . .
Cl97 C998 Cl96 98.9(10) . .
Cl98 C999 Cl99 98.5(10) . .

loop_
_geom_bond_atom_site_label_1
_geom_bond_atom_site_label_2
_geom_bond_distance
_geom_bond_site_symmetry_2
Ni1 N3 1.934(7) 2_666
Ni1 C1 1.948(8) .
Ni1 C33 2.001(9) .
Ni1 C34 2.055(9) .
Ni1 C32 2.214(7) .
N1 C1 1.382(10) .
N1 C2 1.403(10) .
N1 C11 1.435(10) .
C1 N2 1.353(10) .
N2 C3 1.388(9) .
N2 C21 1.439(10) .
C15 C14 1.367(13) .
C15 C16 1.406(12) .
F432 C431 1.268(11) .
C45 C44 1.341(13) .
C45 C46 1.398(13) .
C45 C451 1.516(13) .
C2 C3 1.328(12) .
C11 C12 1.371(12) .
C11 C16 1.425(11) .
C21 C26 1.402(11) .
C21 C22 1.405(11) .
C42 C43 1.387(13) .
C42 C41 1.400(12) .
C16 C161 1.522(12) .
C43 C44 1.359(13) .
C43 C431 1.522(14) .
C41 C46 1.389(12) .
C41 B1 1.632(13) .
F431 C431 1.364(12) .
C431 F433 1.321(12) .
C34 C33 1.416(12) .
C34 C35 1.438(12) .
C53 C54 1.343(12) .
C53 C52 1.408(12) .
C53 C531 1.483(13) .
C24 C25 1.350(13) .
C24 C23 1.381(12) .
C163 C161 1.535(11) .
C51 C52 1.400(11) .
C51 C56 1.425(11) .
C51 B1 1.620(13) .
C35 C36 1.364(12) .
C56 C55 1.382(11) .
C26 C25 1.409(13) .
C26 C261 1.514(12) .
C55 C54 1.404(11) .
C55 C551 1.483(12) .
C222 C221 1.546(12) .
C123 C121 1.546(13) .
C14 C13 1.370(13) .
C261 C263 1.506(12) .
C261 C262 1.548(12) .
C22 C23 1.367(12) .
C22 C221 1.517(11) .
F533 C531 1.245(12) .
C361 C362 1.497(13) .
C361 C36 1.506(12) .
C361 C363 1.515(14) .
C12 C13 1.418(13) .
C12 C121 1.492(13) .
C122 C121 1.535(13) .
C531 F532 1.260(12) .
C531 F531 1.349(13) .
C31 N3 1.322(11) .
C31 C36 1.462(13) .
C31 C32 1.490(11) .
C162 C161 1.511(11) .
C221 C223 1.540(11) .
C32 C33 1.401(11) .
C32 C321 1.490(12) .
F551 C551 1.337(10) .
F552 C551 1.320(9) .
F451 C451 1.314(11) .
F553 C551 1.349(10) .
C72 C73 1.385(12) .
C72 C71 1.421(11) .
N3 Ni1 1.934(7) 2_666
C62 C61 1.396(11) .
C62 C63 1.407(12) .
F452 C451 1.346(12) .
C61 C66 1.399(11) .
C61 B1 1.646(13) .
C66 C65 1.382(12) .
C322 C321 1.540(11) .
F453 C451 1.329(12) .
C76 C71 1.381(11) .
C76 C75 1.395(11) .
C71 B1 1.646(12) .
C321 C323 1.559(11) .
C75 C74 1.401(12) .
C75 C751 1.487(12) .
C74 C73 1.353(12) .
C73 C731 1.488(14) .
C731 F732 1.24(2) .
C731 F733 1.24(2) .
C731 F731 1.271(15) .
C731 F734 1.444(19) .
F651 C651 1.356(10) .
F652 C651 1.328(12) .
F631 C631 1.306(11) .
F752 C751 1.298(10) .
F632 C631 1.389(12) .
F751 C751 1.342(13) .
C64 C65 1.353(12) .
C64 C63 1.385(12) .
F753 C751 1.268(12) .
C65 C651 1.457(12) .
C63 C631 1.486(13) .
C651 F653 1.352(11) .
C631 F633 1.304(11) .
F733 F732 1.34(3) .
F733 F734 1.61(3) .
Cl96 C998 2.023(17) .
Cl97 C998 2.019(15) .
Cl99 C999 1.97(2) .
Cl98 C999 1.94(2) .
